data_1531966
loop_
_publ_author_name
'Pissas, M.'
'Kallias, G.'
'Hofmann, M.'
'Toebbens, D.M.'

_publ_section_title
;
 Crystal and magnetic structure of the La1-x Cax Mn O3 compound (x =0.8,
 0.85)
;
_journal_name_full 'Physical Review, Serie 3. B - Condensed Matter (18,1978-)'
_journal_page_first 064413-1
_journal_page_last 064413-9
_journal_volume 65
_journal_year 2002
_chemical_formula_sum 'Ca0.8 La0.2 Mn O3'
_chemical_name_systematic '(La0.2 Ca0.8) Mn O3'
_space_group_IT_number 11
_symmetry_space_group_name_Hall '-P 2yb'
_symmetry_space_group_name_H-M 'P 1 21/m 1'
_cell_angle_alpha 90
_cell_angle_beta 91.502
_cell_angle_gamma 90
_cell_formula_units_Z 4
_cell_length_a 5.3529
_cell_length_b 7.4648
_cell_length_c 5.3506
_cell_volume 213.728
_citation_journal_id_ASTM PRBMDO
_cod_data_source_file Pissas_PRBMDO_2002_1235.cif
_cod_data_source_block Ca0.8La0.2Mn1O3
_cod_original_cell_volume 213.7276
_cod_original_formula_sum 'Ca0.8 La0.2 Mn1 O3'
_cod_database_code 1531966

loop_
_symmetry_equiv_pos_as_xyz
x,y,z
-x,y+1/2,-z
-x,-y,-z
x,-y-1/2,z

loop_
_atom_site_label
_atom_site_type_symbol
_atom_site_fract_x
_atom_site_fract_y
_atom_site_fract_z
_atom_site_occupancy
_atom_site_U_iso_or_equiv
La1 La+3 0.022 0.25 -0.005 0.2 0.0
O1 O-2 0.497 0.25 0.061 1 0.0
Ca2 Ca+2 0.522 0.25 0.509 0.8 0.0
Ca1 Ca+2 0.022 0.25 -0.006 0.8 0.0
Mn1 Mn+3 0.5 0 0 1 0.0
O3 O-2 0.282 0.038 0.721 1 0.0
La2 La+3 0.522 0.25 0.509 0.2 0.0
Mn2 Mn+3 0 0 0.5 1 0.0
O2 O-2 0.988 0.25 0.438 1 0.0
O4 O-2 0.781 0.028 0.779 1 0.0
